data_2102615
loop_
_publ_author_name
'G\"orbitz, Carl Henrik'

_publ_section_title
;
 A crystallographic titration of the dipeptide
 <small>L</small>-isoleucyl-<small>L</small>-isoleucine
;
_journal_issue 5
_journal_name_full 'Acta Crystallographica Section B'
_journal_page_first 569
_journal_page_last 577
_journal_paper_doi 10.1107/S0108768104014569
_journal_volume 60
_journal_year 2004
_chemical_formula_sum 'C13.08 H25 N3 O6'
_chemical_formula_weight 320.36
_chemical_name_systematic
;
 L-Isoleucyl-L-isoleucine nitrate
;
_space_group_IT_number 152
_symmetry_cell_setting trigonal
_symmetry_space_group_name_Hall 'P 31 2"'
_symmetry_space_group_name_H-M 'P 31 2 1'
_atom_sites_solution_hydrogens geom
_atom_sites_solution_primary direct
_atom_sites_solution_secondary difmap
_audit_creation_method SHELXL-97
_cell_angle_alpha 90.00
_cell_angle_beta 90.00
_cell_angle_gamma 120.00
_cell_formula_units_Z 6
_cell_length_a 16.0682(6)
_cell_length_b 16.0682(6)
_cell_length_c 11.5317(9)
_cell_measurement_reflns_used 4175
_cell_measurement_temperature 105(2)
_cell_measurement_theta_max 26.37
_cell_measurement_theta_min 2.29
_cell_volume 2578.4(2)
_computing_cell_refinement 'SAINT (Bruker, 2001)'
_computing_data_collection 'SMART (Bruker, 1998)'
_computing_data_reduction 'SAINT (Bruker, 2001)'
_computing_molecular_graphics 'SHELXTL (Bruker, 2000)'
_computing_publication_material 'SHELXTL (Bruker, 2000)'
_computing_structure_refinement 'SHELXTL (Bruker, 2000)'
_computing_structure_solution 'SHELXTL (Bruker, 2000)'
_diffrn_ambient_temperature 105(2)
_diffrn_detector_area_resol_mean 8.3
_diffrn_measured_fraction_theta_full 0.992
_diffrn_measured_fraction_theta_max 0.992
_diffrn_measurement_device_type 'Siemens SMART CCD diffractometer'
_diffrn_measurement_method 'Sets of exposures each taken over 0.3\% \w rotation'
_diffrn_radiation_monochromator graphite
_diffrn_radiation_source 'fine-focus sealed tube'
_diffrn_radiation_type MoK\a
_diffrn_radiation_wavelength 0.71073
_diffrn_reflns_av_R_equivalents 0.1156
_diffrn_reflns_av_sigmaI/netI 0.0951
_diffrn_reflns_limit_h_max 19
_diffrn_reflns_limit_h_min -20
_diffrn_reflns_limit_k_max 18
_diffrn_reflns_limit_k_min -20
_diffrn_reflns_limit_l_max 14
_diffrn_reflns_limit_l_min -11
_diffrn_reflns_number 11629
_diffrn_reflns_theta_full 26.37
_diffrn_reflns_theta_max 26.37
_diffrn_reflns_theta_min 2.29
_diffrn_standards_decay_% 0
_exptl_absorpt_coefficient_mu 0.098
_exptl_absorpt_correction_T_max 0.995
_exptl_absorpt_correction_T_min 0.968
_exptl_absorpt_correction_type empirical
_exptl_absorpt_process_details 'SADABS (Sheldrick, 1996)'
_exptl_crystal_colour Colourless
_exptl_crystal_density_diffrn 1.238
_exptl_crystal_density_meas ?
_exptl_crystal_density_method .
_exptl_crystal_description Rod
_exptl_crystal_F_000 1035
_exptl_crystal_size_max 0.25
_exptl_crystal_size_mid 0.06
_exptl_crystal_size_min 0.05
_refine_diff_density_max 0.352
_refine_diff_density_min -0.351
_refine_ls_abs_structure_details 'Flack H D (1983), Acta Cryst. A39, 876-881'
_refine_ls_abs_structure_Flack -1.8(19)
_refine_ls_extinction_method none
_refine_ls_goodness_of_fit_ref 1.058
_refine_ls_hydrogen_treatment mixed
_refine_ls_matrix_type full
_refine_ls_number_parameters 245
_refine_ls_number_reflns 3401
_refine_ls_number_restraints 0
_refine_ls_restrained_S_all 1.058
_refine_ls_R_factor_all 0.1079
_refine_ls_R_factor_gt 0.0682
_refine_ls_shift/su_max 0.000
_refine_ls_shift/su_mean 0.000
_refine_ls_structure_factor_coef Fsqd
_refine_ls_weighting_details 'calc w=1/[\s^2^(Fo^2^)+(0.0975P)^2^] where P=(Fo^2^+2Fc^2^)/3'
_refine_ls_weighting_scheme calc
_refine_ls_wR_factor_gt 0.1612
_refine_ls_wR_factor_ref 0.1808
_reflns_number_gt 2352
_reflns_number_total 3401
_reflns_threshold_expression >2sigma(I)
_cod_data_source_file de5006.cif
_cod_data_source_block IIc
_cod_depositor_comments
;
The following automatic conversions were performed:
'_symmetry_cell_setting' value 'Trigonal' changed to 'trigonal' according
to '/home/saulius/struct/CIF-dictionaries/cif_core.dic' dictionary named
'cif_core.dic' version 2.4.1 from 2010-06-29.

Automatic conversion script
Id: cif_fix_enum 1527 2010-12-29 10:47:43Z saulius 

The following automatic conversions were performed:

'_symmetry_cell_setting' value 'Trigonal' changed to 'trigonal'
according to /home/saulius/struct/CIF-dictionaries/cif_core.dic
dictionary named 'cif_core.dic' version 2.4.1 from 2010-06-29.

Automatic conversion script
Id: cif_fix_values 1715 2011-07-08 13:25:40Z adriana 
;
_cod_database_code 2102615

loop_
_symmetry_equiv_pos_as_xyz
'x, y, z'
'-y, x-y, z+1/3'
'-x+y, -x, z+2/3'
'y, x, -z'
'x-y, -y, -z+2/3'
'-x, -x+y, -z+1/3'

loop_
_atom_site_label
_atom_site_fract_x
_atom_site_fract_y
_atom_site_fract_z
_atom_site_U_iso_or_equiv
_atom_site_adp_type
_atom_site_calc_flag
_atom_site_refinement_flags
_atom_site_occupancy
_atom_site_disorder_assembly
_atom_site_disorder_group
_atom_site_type_symbol
O1A 0.60602(18) 0.28975(17) 0.3384(2) 0.0357(6) Uani d . 1 . . O
O2A 0.5928(2) 0.08805(17) 0.2300(2) 0.0381(7) Uani d . 1 . . O
H5A 0.573(3) 0.068(3) 0.167(4) 0.057 Uiso d . 1 . . H
O3A 0.70123(18) 0.22854(16) 0.15079(19) 0.0342(6) Uani d . 1 . . O
N1A 0.5590(2) 0.3424(2) 0.5402(3) 0.0415(8) Uani d . 1 . . N
H1A 0.6242 0.3800 0.5413 0.062 Uiso calc R 1 . . H
H2A 0.5344 0.3494 0.6082 0.062 Uiso calc R 1 . . H
H3A 0.5347 0.3604 0.4802 0.062 Uiso calc R 1 . . H
N2A 0.6417(2) 0.1926(2) 0.4402(2) 0.0296(6) Uani d . 1 . . N
H4A 0.6288 0.1543 0.5004 0.036 Uiso calc R 1 . . H
C1A 0.5327(3) 0.2404(3) 0.5255(3) 0.0334(8) Uani d . 1 . . C
H11A 0.5487 0.2172 0.5981 0.040 Uiso calc R 1 . . H
C2A 0.4250(3) 0.1781(3) 0.5003(3) 0.0353(9) Uani d . 1 . . C
H21A 0.4077 0.2106 0.4388 0.042 Uiso calc R 1 . . H
C3A 0.4031(3) 0.0807(3) 0.4546(4) 0.0557(12) Uani d . 1 . . C
H31A 0.4406 0.0893 0.3841 0.084 Uiso calc R 1 . . H
H32A 0.3344 0.0421 0.4369 0.084 Uiso calc R 1 . . H
H33A 0.4202 0.0478 0.5135 0.084 Uiso calc R 1 . . H
C4A 0.3660(3) 0.1688(3) 0.6095(3) 0.0372(9) Uani d . 1 . . C
H41A 0.3791 0.1323 0.6688 0.045 Uiso calc R 1 . . H
H42A 0.3881 0.2338 0.6410 0.045 Uiso calc R 1 . . H
C5A 0.2591(3) 0.1199(3) 0.5903(4) 0.0517(11) Uani d . 1 . . C
H51A 0.2276 0.1222 0.6620 0.078 Uiso calc R 1 . . H
H52A 0.2350 0.0528 0.5681 0.078 Uiso calc R 1 . . H
H53A 0.2453 0.1530 0.5284 0.078 Uiso calc R 1 . . H
C6A 0.5964(2) 0.2417(3) 0.4274(3) 0.0289(8) Uani d . 1 . . C
C7A 0.7130(2) 0.2015(3) 0.3549(3) 0.0300(8) Uani d . 1 . . C
H71A 0.7654 0.2703 0.3524 0.036 Uiso calc R 1 . . H
C8A 0.7570(3) 0.1402(3) 0.3898(3) 0.0336(8) Uani d . 1 . . C
H81A 0.7038 0.0730 0.4041 0.040 Uiso calc R 1 . . H
C9A 0.8210(3) 0.1384(3) 0.2911(3) 0.0423(10) Uani d . 1 . . C
H91A 0.7809 0.1043 0.2241 0.063 Uiso calc R 1 . . H
H92A 0.8547 0.1052 0.3179 0.063 Uiso calc R 1 . . H
H93A 0.8681 0.2044 0.2688 0.063 Uiso calc R 1 . . H
C10A 0.8156(3) 0.1798(3) 0.5032(3) 0.0390(9) Uani d . 1 . . C
H12A 0.8766 0.2393 0.4852 0.047 Uiso calc R 1 . . H
H13A 0.7789 0.1969 0.5577 0.047 Uiso calc R 1 . . H
C11A 0.8381(4) 0.1090(4) 0.5616(4) 0.0599(12) Uani d . 1 . . C
H14A 0.8773 0.1387 0.6307 0.090 Uiso calc R 1 . . H
H15A 0.8735 0.0909 0.5077 0.090 Uiso calc R 1 . . H
H16A 0.7780 0.0516 0.5842 0.090 Uiso calc R 1 . . H
C12A 0.6664(3) 0.1737(2) 0.2344(3) 0.0296(8) Uani d . 1 . . C
O1B 0.4907(4) 0.5561(4) 0.3174(4) 0.0335(11) Uani d P 0.50 A 1 O
O2B 0.5749(4) 0.5444(4) 0.4564(5) 0.0459(14) Uani d P 0.50 A 1 O
O3B 0.5142(6) 0.4340(5) 0.3252(7) 0.0320(17) Uani d P 0.50 A 1 O
N1B 0.5259(4) 0.5112(4) 0.3655(5) 0.0297(13) Uani d P 0.50 A 1 N
O1C 0.4175(5) 0.4683(5) 0.3189(4) 0.0493(17) Uani d P 0.50 B 2 O
O2C 0.3875(4) 0.3783(4) 0.4708(4) 0.0406(15) Uani d P 0.50 B 2 O
O3C 0.4942(6) 0.3893(6) 0.3465(7) 0.0385(18) Uani d P 0.50 B 2 O
N1C 0.4329(4) 0.4118(5) 0.3785(6) 0.0373(15) Uani d P 0.50 B 2 N
C1D 0.0000 0.004(2) 0.6667 0.086(3) Uiso d SP 0.43(4) C 1 C
C2D 0.0188(9) -0.0011(11) 0.7986(15) 0.086(3) Uiso d P 0.496(15) . 2 C
C3D -0.0050(13) -0.0225(15) 0.613(3) 0.086(3) Uiso d P 0.37(2) . 3 C

loop_
_atom_site_aniso_label
_atom_site_aniso_U_11
_atom_site_aniso_U_22
_atom_site_aniso_U_33
_atom_site_aniso_U_12
_atom_site_aniso_U_13
_atom_site_aniso_U_23
O1A 0.0476(16) 0.0418(14) 0.0219(13) 0.0255(12) 0.0049(11) 0.0024(11)
O2A 0.0494(16) 0.0280(13) 0.0223(14) 0.0084(13) 0.0055(12) 0.0014(10)
O3A 0.0452(15) 0.0320(13) 0.0210(13) 0.0161(11) 0.0084(11) 0.0053(10)
N1A 0.0271(15) 0.0440(19) 0.0453(19) 0.0116(14) 0.0016(14) -0.0208(15)
N2A 0.0411(17) 0.0334(14) 0.0159(14) 0.0198(13) 0.0073(12) 0.0047(12)
C1A 0.037(2) 0.040(2) 0.0217(19) 0.0177(17) 0.0016(15) -0.0101(16)
C2A 0.037(2) 0.040(2) 0.022(2) 0.0146(17) 0.0048(15) -0.0050(16)
C3A 0.047(3) 0.044(2) 0.059(3) 0.010(2) 0.013(2) -0.018(2)
C4A 0.045(2) 0.045(2) 0.021(2) 0.0226(19) 0.0085(16) -0.0013(16)
C5A 0.048(2) 0.059(3) 0.040(2) 0.020(2) 0.0124(19) -0.008(2)
C6A 0.0344(19) 0.0320(18) 0.0172(18) 0.0142(15) 0.0000(15) -0.0063(15)
C7A 0.0368(19) 0.0334(18) 0.0192(18) 0.0170(15) 0.0088(15) 0.0013(14)
C8A 0.045(2) 0.040(2) 0.0194(18) 0.0240(17) 0.0053(16) 0.0007(15)
C9A 0.049(2) 0.057(2) 0.031(2) 0.034(2) 0.0064(18) 0.0002(18)
C10A 0.050(2) 0.042(2) 0.026(2) 0.0248(19) -0.0019(17) -0.0048(16)
C11A 0.092(4) 0.074(3) 0.033(3) 0.056(3) -0.011(2) -0.005(2)
C12A 0.0406(19) 0.0319(18) 0.0202(19) 0.0210(17) 0.0090(16) 0.0029(14)
O1B 0.055(3) 0.048(3) 0.015(3) 0.039(3) -0.005(2) 0.002(2)
O2B 0.046(3) 0.055(3) 0.035(3) 0.023(3) -0.019(2) -0.008(2)
O3B 0.053(4) 0.039(4) 0.024(4) 0.038(4) 0.000(3) -0.001(3)
N1B 0.032(3) 0.038(3) 0.024(3) 0.022(3) 0.004(3) 0.005(3)
O1C 0.078(4) 0.100(5) 0.013(3) 0.077(5) 0.000(3) 0.003(3)
O2C 0.055(3) 0.058(3) 0.013(5) 0.032(3) 0.010(3) 0.004(2)
O3C 0.051(5) 0.056(5) 0.029(4) 0.042(5) 0.003(3) -0.002(4)
N1C 0.041(4) 0.055(4) 0.031(4) 0.036(3) -0.014(3) -0.011(3)

loop_
_atom_type_symbol
_atom_type_description
_atom_type_scat_dispersion_real
_atom_type_scat_dispersion_imag
_atom_type_scat_source
C C 0.0033 0.0016 'International Tables Vol C Tables 4.2.6.8 and 6.1.1.4'
H H 0.0000 0.0000 'International Tables Vol C Tables 4.2.6.8 and 6.1.1.4'
N N 0.0061 0.0033 'International Tables Vol C Tables 4.2.6.8 and 6.1.1.4'
O O 0.0106 0.0060 'International Tables Vol C Tables 4.2.6.8 and 6.1.1.4'

loop_
_geom_angle_atom_site_label_1
_geom_angle_atom_site_label_2
_geom_angle_atom_site_label_3
_geom_angle_site_symmetry_1
_geom_angle_site_symmetry_3
_geom_angle
C12A O2A H5A . . 116(3)
C1A N1A H1A . . 109.5
C1A N1A H2A . . 109.5
H1A N1A H2A . . 109.5
C1A N1A H3A . . 109.5
H1A N1A H3A . . 109.5
H2A N1A H3A . . 109.5
C6A N2A C7A . . 120.3(3)
C6A N2A H4A . . 119.9
C7A N2A H4A . . 119.9
N1A C1A C6A . . 104.6(3)
N1A C1A C2A . . 110.4(3)
C6A C1A C2A . . 113.6(3)
N1A C1A H11A . . 109.4
C6A C1A H11A . . 109.4
C2A C1A H11A . . 109.4
C3A C2A C1A . . 110.1(3)
C3A C2A C4A . . 111.7(3)
C1A C2A C4A . . 110.4(3)
C3A C2A H21A . . 108.2
C1A C2A H21A . . 108.2
C4A C2A H21A . . 108.2
C2A C3A H31A . . 109.5
C2A C3A H32A . . 109.5
H31A C3A H32A . . 109.5
C2A C3A H33A . . 109.5
H31A C3A H33A . . 109.5
H32A C3A H33A . . 109.5
C5A C4A C2A . . 114.7(3)
C5A C4A H41A . . 108.6
C2A C4A H41A . . 108.6
C5A C4A H42A . . 108.6
C2A C4A H42A . . 108.6
H41A C4A H42A . . 107.6
C4A C5A H51A . . 109.5
C4A C5A H52A . . 109.5
H51A C5A H52A . . 109.5
C4A C5A H53A . . 109.5
H51A C5A H53A . . 109.5
H52A C5A H53A . . 109.5
O1A C6A N2A . . 121.8(3)
O1A C6A C1A . . 119.8(3)
N2A C6A C1A . . 118.4(3)
N2A C7A C8A . . 110.7(3)
N2A C7A C12A . . 109.6(3)
C8A C7A C12A . . 111.5(3)
N2A C7A H71A . . 108.3
C8A C7A H71A . . 108.3
C12A C7A H71A . . 108.3
C7A C8A C9A . . 110.3(3)
C7A C8A C10A . . 109.9(3)
C9A C8A C10A . . 110.8(3)
C7A C8A H81A . . 108.6
C9A C8A H81A . . 108.6
C10A C8A H81A . . 108.6
C8A C9A H91A . . 109.5
C8A C9A H92A . . 109.5
H91A C9A H92A . . 109.5
C8A C9A H93A . . 109.5
H91A C9A H93A . . 109.5
H92A C9A H93A . . 109.5
C11A C10A C8A . . 113.0(3)
C11A C10A H12A . . 109.0
C8A C10A H12A . . 109.0
C11A C10A H13A . . 109.0
C8A C10A H13A . . 109.0
H12A C10A H13A . . 107.8
C10A C11A H14A . . 109.5
C10A C11A H15A . . 109.5
H14A C11A H15A . . 109.5
C10A C11A H16A . . 109.5
H14A C11A H16A . . 109.5
H15A C11A H16A . . 109.5
O3A C12A O2A . . 125.2(3)
O3A C12A C7A . . 121.2(3)
O2A C12A C7A . . 113.5(3)
N1B O2B O2B . 4_556 121.6(6)
O3B N1B O1B . . 121.5(6)
O3B N1B O2B . . 118.9(6)
O1B N1B O2B . . 119.5(6)
O2C O2C N1C 4_556 . 147.4(6)
O2C N1C O1C . . 119.6(6)
O2C N1C O3C . . 119.7(7)
O1C N1C O3C . . 120.7(7)

loop_
_geom_bond_atom_site_label_1
_geom_bond_atom_site_label_2
_geom_bond_site_symmetry_2
_geom_bond_distance
O1A C6A . 1.246(4)
O2A C12A . 1.291(4)
O2A H5A . 0.79(5)
O3A C12A . 1.235(4)
N1A C1A . 1.484(5)
N1A H1A . 0.9100
N1A H2A . 0.9100
N1A H3A . 0.9100
N2A C6A . 1.323(4)
N2A C7A . 1.462(4)
N2A H4A . 0.8800
C1A C6A . 1.519(5)
C1A C2A . 1.532(5)
C1A H11A . 1.0000
C2A C3A . 1.516(6)
C2A C4A . 1.538(5)
C2A H21A . 1.0000
C3A H31A . 0.9800
C3A H32A . 0.9800
C3A H33A . 0.9800
C4A C5A . 1.505(6)
C4A H41A . 0.9900
C4A H42A . 0.9900
C5A H51A . 0.9800
C5A H52A . 0.9800
C5A H53A . 0.9800
C7A C8A . 1.526(5)
C7A C12A . 1.536(5)
C7A H71A . 1.0000
C8A C9A . 1.544(5)
C8A C10A . 1.550(5)
C8A H81A . 1.0000
C9A H91A . 0.9800
C9A H92A . 0.9800
C9A H93A . 0.9800
C10A C11A . 1.513(6)
C10A H12A . 0.9900
C10A H13A . 0.9900
C11A H14A . 0.9800
C11A H15A . 0.9800
C11A H16A . 0.9800
O1B N1B . 1.248(7)
O2B N1B . 1.259(7)
O2B O2B 4_556 1.317(11)
O3B N1B . 1.247(10)
O1C N1C . 1.257(8)
O2C O2C 4_556 0.721(8)
O2C N1C . 1.250(8)
O3C N1C . 1.263(10)
C2D C2D 5_556 0.80(3)
C3D C3D 6_556 1.25(8)

loop_
_geom_hbond_atom_site_label_D
_geom_hbond_atom_site_label_H
_geom_hbond_atom_site_label_A
_geom_hbond_site_symmetry_A
_geom_hbond_distance_DH
_geom_hbond_distance_HA
_geom_hbond_distance_DA
_geom_hbond_angle_DHA
_geom_hbond_publ_flag
O2A H5A O1B 6_655 0.79(5) 2.01(5) 2.745(5) 153(5) y
O2A H5A O1C 6_655 0.79(5) 1.80(5) 2.543(5) 156(5) y
N1A H1A O3A 2_655 0.91 2.17 3.051(4) 161 y
N1A H2A O1B 4_556 0.91 2.29 2.914(6) 126 y
N1A H2A O1C 4_556 0.91 2.05 2.824(6) 142 y
N1A H2A O3A 3_665 0.91 2.53 3.258(4) 137 y
N1A H3A O2C 1_555 0.91 2.52 3.187(8) 130 y
N1A H3A O3B 1_555 0.91 2.26 3.146(8) 165 y
N1A H3A O3C 1_555 0.91 1.82 2.726(9) 172 y
N2A H4A O3B 2_655 0.88 2.14 2.981(8) 161 y
N2A H4A O3C 2_655 0.88 2.18 3.028(4) 161 y
C1A H11A O1A 2_655 1.00 2.42 2.999(4) 116 y
C1A H11A O3B 2_655 1.00 2.45 3.262(9) 138 y

loop_
_geom_torsion_atom_site_label_1
_geom_torsion_atom_site_label_2
_geom_torsion_atom_site_label_3
_geom_torsion_atom_site_label_4
_geom_torsion
N1A C1A C2A C3A 165.2(3)
C6A C1A C2A C3A 48.1(5)
N1A C1A C2A C4A -71.0(4)
C6A C1A C2A C4A 171.9(3)
C3A C2A C4A C5A -64.8(5)
C1A C2A C4A C5A 172.3(3)
C7A N2A C6A O1A 6.6(5)
C7A N2A C6A C1A -172.2(3)
N1A C1A C6A O1A -45.0(4)
C2A C1A C6A O1A 75.4(4)
N1A C1A C6A N2A 133.8(3)
C2A C1A C6A N2A -105.8(4)
C6A N2A C7A C8A 178.6(3)
C6A N2A C7A C12A -58.0(4)
N2A C7A C8A C9A 171.8(3)
C12A C7A C8A C9A 49.5(4)
N2A C7A C8A C10A -65.7(4)
C12A C7A C8A C10A 171.9(3)
C7A C8A C10A C11A 163.9(3)
C9A C8A C10A C11A -74.0(4)
N2A C7A C12A O3A 126.1(3)
C8A C7A C12A O3A -111.0(4)
N2A C7A C12A O2A -57.3(4)
C8A C7A C12A O2A 65.6(4)
